data_7714425
loop_
_publ_author_name
'Jennings, Murphy'
'Cu&#xe9;llar, Elena'
'Rojo, Ariadna'
'Ferrero, Sergio'
'Garc&#xed;a-Herbosa, Gabriel'
'Nganga, John'
'Angeles-Boza, Alfredo M'
'Mart&#xed;n-Alvarez, Jose M'
'Miguel, Daniel'
'Villafa&#xf1;e, Fernando'

_publ_section_title
;
 1,2-Azolylamidino ruthenium(II) complexes with DMSO ligands: electro- and
 photocatalysts for CO<sub>2</sub> reduction.
;
_journal_name_full 'Dalton transactions (Cambridge, England : 2003)'
_journal_paper_doi 10.1039/d3dt01122d
_journal_year 2023
_chemical_formula_moiety 'C15 H27 Cl N3 O3 Ru S3, C F3 O3 S'
_chemical_formula_sum 'C16 H27 Cl F3 N3 O6 Ru S4'
_chemical_formula_weight 679.16
_space_group_crystal_system monoclinic
_space_group_IT_number 14
_space_group_name_Hall '-P 2yn'
_space_group_name_H-M_alt 'P 1 21/n 1'
_atom_sites_solution_hydrogens geom
_atom_sites_solution_primary direct
_audit_creation_date 2015-04-15
_audit_creation_method
;
Olex2 1.2
(compiled 2015.01.26 svn.r3150 for OlexSys, GUI svn.r4998)
;
_audit_update_record
;
2022-11-24 deposited with the CCDC.	2023-10-18 downloaded from the CCDC.
;
_cell_angle_alpha 90
_cell_angle_beta 95.12(5)
_cell_angle_gamma 90
_cell_formula_units_Z 4
_cell_length_a 8.139(6)
_cell_length_b 13.115(8)
_cell_length_c 24.022(8)
_cell_measurement_reflns_used 5088
_cell_measurement_temperature 296(2)
_cell_measurement_theta_max 29.2540
_cell_measurement_theta_min 2.9460
_cell_volume 2554(3)
_computing_cell_refinement
;
CrysAlisPro, Agilent Technologies,
Version 1.171.37.31 (release 14-01-2014 CrysAlis171 .NET)
(compiled Jan 14 2014,18:38:05)
;
_computing_data_collection
;
CrysAlisPro, Agilent Technologies,
Version 1.171.37.31 (release 14-01-2014 CrysAlis171 .NET)
(compiled Jan 14 2014,18:38:05)
;
_computing_data_reduction
;
CrysAlisPro, Agilent Technologies,
Version 1.171.37.31 (release 14-01-2014 CrysAlis171 .NET)
(compiled Jan 14 2014,18:38:05)
;
_computing_molecular_graphics 'Olex2 (Dolomanov et al., 2009)'
_computing_publication_material 'Olex2 (Dolomanov et al., 2009)'
_computing_structure_refinement 'ShelXL (Sheldrick, 2008)'
_computing_structure_solution 'ShelXT (Sheldrick, 2015)'
_diffrn_ambient_temperature 298.15
_diffrn_detector 'CCD plate'
_diffrn_detector_area_resol_mean 10.4757
_diffrn_detector_type Atlas
_diffrn_measured_fraction_theta_full 0.993
_diffrn_measured_fraction_theta_max 0.798
_diffrn_measurement_details
;
#__ type_ start__ end____ width___ exp.time_
  1 omega    1.00   72.00   1.0000   59.1200
omega____ theta____ kappa____ phi______ frames
    -       10.4463   37.0000  150.0000 71

#__ type_ start__ end____ width___ exp.time_
  2 omega  -55.00   25.00   1.0000   59.1200
omega____ theta____ kappa____ phi______ frames
    -       10.4463  -77.0000   30.0000 80
;
_diffrn_measurement_device 'four-circle diffractometer'
_diffrn_measurement_device_type 'SuperNova, Dual, Cu at zero, Atlas'
_diffrn_measurement_method '\w scans'
_diffrn_orient_matrix_UB_11 0.0564936000
_diffrn_orient_matrix_UB_12 0.0411580000
_diffrn_orient_matrix_UB_13 -0.0014174000
_diffrn_orient_matrix_UB_21 -0.0436189000
_diffrn_orient_matrix_UB_22 0.0282426000
_diffrn_orient_matrix_UB_23 0.0193538000
_diffrn_orient_matrix_UB_31 0.0496192000
_diffrn_orient_matrix_UB_32 -0.0220239000
_diffrn_orient_matrix_UB_33 0.0222677000
_diffrn_radiation_monochromator mirror
_diffrn_radiation_probe x-ray
_diffrn_radiation_type MoK\a
_diffrn_radiation_wavelength 0.71073
_diffrn_reflns_av_R_equivalents 0.0231
_diffrn_reflns_av_unetI/netI 0.0391
_diffrn_reflns_Laue_measured_fraction_full 0.993
_diffrn_reflns_Laue_measured_fraction_max 0.798
_diffrn_reflns_limit_h_max 10
_diffrn_reflns_limit_h_min -8
_diffrn_reflns_limit_k_max 17
_diffrn_reflns_limit_k_min -16
_diffrn_reflns_limit_l_max 25
_diffrn_reflns_limit_l_min -32
_diffrn_reflns_number 10434
_diffrn_reflns_point_group_measured_fraction_full 0.993
_diffrn_reflns_point_group_measured_fraction_max 0.798
_diffrn_reflns_theta_full 25.242
_diffrn_reflns_theta_max 29.390
_diffrn_reflns_theta_min 2.304
_diffrn_source 'SuperNova (Mo) X-ray Source'
_exptl_absorpt_coefficient_mu 1.105
_exptl_absorpt_correction_T_max 0.954
_exptl_absorpt_correction_T_min 0.876
_exptl_absorpt_correction_type gaussian
_exptl_absorpt_process_details
;
CrysAlisPro, Agilent Technologies,
Version 1.171.37.31 (release 14-01-2014 CrysAlis171 .NET)
(compiled Jan 14 2014,18:38:05)
Numerical absorption correction based on gaussian integration over
			a multifaceted crystal model
Empirical absorption correction using spherical harmonics,
 implemented in SCALE3 ABSPACK scaling algorithm.
;
_exptl_crystal_colour 'light yellow'
_exptl_crystal_colour_modifier light
_exptl_crystal_colour_primary yellow
_exptl_crystal_density_diffrn 1.766
_exptl_crystal_description prism
_exptl_crystal_F_000 1376
_exptl_crystal_size_max 0.213
_exptl_crystal_size_mid 0.0695
_exptl_crystal_size_min 0.0521
_refine_diff_density_max 0.655
_refine_diff_density_min -0.602
_refine_diff_density_rms 0.077
_refine_ls_extinction_method none
_refine_ls_goodness_of_fit_ref 1.036
_refine_ls_hydrogen_treatment constr
_refine_ls_matrix_type full
_refine_ls_number_parameters 314
_refine_ls_number_reflns 5625
_refine_ls_number_restraints 0
_refine_ls_restrained_S_all 1.036
_refine_ls_R_factor_all 0.0539
_refine_ls_R_factor_gt 0.0379
_refine_ls_shift/su_max 0.002
_refine_ls_shift/su_mean 0.000
_refine_ls_structure_factor_coef Fsqd
_refine_ls_weighting_details 'w=1/[\s^2^(Fo^2^)+(0.0399P)^2^+1.7535P] where P=(Fo^2^+2Fc^2^)/3'
_refine_ls_weighting_scheme calc
_refine_ls_wR_factor_gt 0.0852
_refine_ls_wR_factor_ref 0.0934
_reflns_Friedel_coverage 0.000
_reflns_number_gt 4487
_reflns_number_total 5625
_reflns_threshold_expression 'I > 2\s(I)'
_cod_data_source_file d3dt01122d2.cif
_cod_data_source_block ec51b
_cod_original_cell_volume 2554(2)
_cod_database_code 7714425
_chemical_oxdiff_formula 'C15 H26 Cl S3 N3 Ru'
_shelx_space_group_comment
;
The symmetry employed for this shelxl refinement is uniquely defined
by the following loop, which should always be used as a source of
symmetry information in preference to the above space-group names.
They are only intended as comments.
;
_reflns_odcompleteness_completeness 97.17
_reflns_odcompleteness_iscentric 1
_reflns_odcompleteness_theta 26.32
_olex2_refinement_description
;
1. Fixed Uiso
 At 1.2 times of:
  All C(H) groups, All N(H) groups
 At 1.5 times of:
  All C(H,H,H) groups
2.a Aromatic/amide H refined with riding coordinates:
 N3(H3), C11(H11), C13(H13), C14(H14), C15(H15), C16(H16)
2.b Idealised Me refined as rotating group:
 C5(H5A,H5B,H5C), C21(H21A,H21B,H21C), C22(H22A,H22B,H22C), C23(H23A,H23B,
 H23C), C24(H24A,H24B,H24C), C25(H25A,H25B,H25C), C26(H26A,H26B,H26C)
;
_shelx_shelxl_version_number 2014/7
_olex2_submission_original_sample_id EC51
_olex2_submission_special_instructions 'No special instructions were received'

loop_
_space_group_symop_operation_xyz
'x, y, z'
'-x+1/2, y+1/2, -z+1/2'
'-x, -y, -z'
'x-1/2, -y-1/2, z-1/2'

loop_
_atom_site_label
_atom_site_type_symbol
_atom_site_fract_x
_atom_site_fract_y
_atom_site_fract_z
_atom_site_U_iso_or_equiv
_atom_site_adp_type
_atom_site_occupancy
_atom_site_site_symmetry_order
_atom_site_calc_flag
_atom_site_refinement_flags_posn
_atom_site_refinement_flags_adp
_atom_site_refinement_flags_occupancy
_atom_site_disorder_assembly
_atom_site_disorder_group
Ru1 Ru 0.27936(3) 0.68615(2) 0.63296(2) 0.02989(9) Uani 1 1 d . . . . .
Cl1 Cl 0.13935(11) 0.84862(7) 0.61743(4) 0.0474(2) Uani 1 1 d . . . . .
S1 S 0.10051(10) 0.59960(7) 0.57150(3) 0.03535(19) Uani 1 1 d . . . . .
S2 S 0.10709(11) 0.66887(7) 0.70363(4) 0.0390(2) Uani 1 1 d . . . . .
S3 S 0.42205(10) 0.53814(7) 0.64704(4) 0.0381(2) Uani 1 1 d . . . . .
O1 O 0.1834(3) 0.5586(2) 0.52348(10) 0.0482(6) Uani 1 1 d . . . . .
O2 O -0.0683(3) 0.6703(2) 0.68442(11) 0.0529(7) Uani 1 1 d . . . . .
O3 O 0.3293(3) 0.4460(2) 0.66081(12) 0.0563(7) Uani 1 1 d . . . . .
N1 N 0.4232(3) 0.7375(2) 0.57046(11) 0.0354(6) Uani 1 1 d . . . . .
N2 N 0.5403(3) 0.8090(2) 0.58968(11) 0.0367(6) Uani 1 1 d . . . . .
N3 N 0.4636(3) 0.7715(2) 0.67534(11) 0.0373(6) Uani 1 1 d . . . . .
H3 H 0.4738 0.7732 0.7113 0.045 Uiso 1 1 calc R . . . .
C4 C 0.5624(4) 0.8216(3) 0.64711(14) 0.0357(7) Uani 1 1 d . . . . .
C5 C 0.6960(4) 0.8894(3) 0.67048(15) 0.0483(9) Uani 1 1 d . . . . .
H5A H 0.6696 0.9587 0.6604 0.072 Uiso 1 1 calc GR . . . .
H5B H 0.7976 0.8705 0.6558 0.072 Uiso 1 1 calc GR . . . .
H5C H 0.7079 0.8831 0.7105 0.072 Uiso 1 1 calc GR . . . .
C11 C 0.4171(4) 0.7391(3) 0.51641(14) 0.0416(8) Uani 1 1 d . . . . .
H11 H 0.3485 0.6975 0.4932 0.050 Uiso 1 1 calc R . . . .
C12 C 0.5279(4) 0.8122(3) 0.49682(15) 0.0399(8) Uani 1 1 d . . . . .
C13 C 0.5618(5) 0.8463(3) 0.44390(16) 0.0530(10) Uani 1 1 d . . . . .
H13 H 0.5107 0.8167 0.4117 0.064 Uiso 1 1 calc R . . . .
C14 C 0.6721(5) 0.9244(3) 0.44083(18) 0.0568(11) Uani 1 1 d . . . . .
H14 H 0.6933 0.9497 0.4060 0.068 Uiso 1 1 calc R . . . .
C15 C 0.7517(5) 0.9661(3) 0.48798(18) 0.0558(11) Uani 1 1 d . . . . .
H15 H 0.8281 1.0178 0.4843 0.067 Uiso 1 1 calc R . . . .
C16 C 0.7224(5) 0.9340(3) 0.54082(17) 0.0497(9) Uani 1 1 d . . . . .
H16 H 0.7781 0.9622 0.5726 0.060 Uiso 1 1 calc R . . . .
C17 C 0.6056(4) 0.8572(3) 0.54429(14) 0.0376(8) Uani 1 1 d . . . . .
C21 C -0.0673(5) 0.6762(3) 0.54430(17) 0.0541(10) Uani 1 1 d . . . . .
H21A H -0.1239 0.7028 0.5745 0.081 Uiso 1 1 calc GR . . . .
H21B H -0.1421 0.6356 0.5204 0.081 Uiso 1 1 calc GR . . . .
H21C H -0.0268 0.7316 0.5233 0.081 Uiso 1 1 calc GR . . . .
C22 C -0.0081(4) 0.4950(3) 0.59848(16) 0.0464(9) Uani 1 1 d . . . . .
H22A H 0.0696 0.4453 0.6140 0.070 Uiso 1 1 calc GR . . . .
H22B H -0.0784 0.4645 0.5689 0.070 Uiso 1 1 calc GR . . . .
H22C H -0.0737 0.5190 0.6271 0.070 Uiso 1 1 calc GR . . . .
C23 C 0.1335(6) 0.5611(4) 0.74918(17) 0.0663(12) Uani 1 1 d . . . . .
H23A H 0.2428 0.5620 0.7679 0.099 Uiso 1 1 calc GR . . . .
H23B H 0.1180 0.4995 0.7277 0.099 Uiso 1 1 calc GR . . . .
H23C H 0.0540 0.5640 0.7763 0.099 Uiso 1 1 calc GR . . . .
C24 C 0.1390(5) 0.7693(3) 0.75290(17) 0.0582(11) Uani 1 1 d . . . . .
H24A H 0.2456 0.7619 0.7731 0.087 Uiso 1 1 calc GR . . . .
H24B H 0.0552 0.7669 0.7786 0.087 Uiso 1 1 calc GR . . . .
H24C H 0.1336 0.8336 0.7337 0.087 Uiso 1 1 calc GR . . . .
C25 C 0.5311(5) 0.5065(4) 0.58841(18) 0.0620(12) Uani 1 1 d . . . . .
H25A H 0.4539 0.4947 0.5565 0.093 Uiso 1 1 calc GR . . . .
H25B H 0.5952 0.4460 0.5965 0.093 Uiso 1 1 calc GR . . . .
H25C H 0.6030 0.5617 0.5806 0.093 Uiso 1 1 calc GR . . . .
C26 C 0.5892(5) 0.5473(3) 0.69829(19) 0.0613(11) Uani 1 1 d . . . . .
H26A H 0.6630 0.5998 0.6881 0.092 Uiso 1 1 calc GR . . . .
H26B H 0.6467 0.4833 0.7012 0.092 Uiso 1 1 calc GR . . . .
H26C H 0.5493 0.5637 0.7336 0.092 Uiso 1 1 calc GR . . . .
S4 S 0.67588(13) 0.73759(9) 0.83366(4) 0.0542(3) Uani 1 1 d . . . . .
F1 F 0.4212(4) 0.7470(2) 0.89172(14) 0.0961(10) Uani 1 1 d . . . . .
F2 F 0.4692(6) 0.6014(3) 0.8575(2) 0.166(2) Uani 1 1 d . . . . .
F3 F 0.6099(6) 0.6537(4) 0.92615(17) 0.156(2) Uani 1 1 d . . . . .
O4 O 0.5692(5) 0.7763(5) 0.79124(15) 0.1316(19) Uani 1 1 d . . . . .
O5 O 0.7549(5) 0.8161(3) 0.8682(2) 0.1171(16) Uani 1 1 d . . . . .
O6 O 0.7829(4) 0.6571(3) 0.82193(15) 0.0859(11) Uani 1 1 d . . . . .
C1 C 0.5414(7) 0.6857(4) 0.8807(2) 0.0705(13) Uani 1 1 d . . . . .

loop_
_atom_site_aniso_label
_atom_site_aniso_U_11
_atom_site_aniso_U_22
_atom_site_aniso_U_33
_atom_site_aniso_U_23
_atom_site_aniso_U_13
_atom_site_aniso_U_12
Ru1 0.02779(14) 0.02952(15) 0.03244(14) 0.00137(11) 0.00316(10) -0.00490(11)
Cl1 0.0475(5) 0.0341(5) 0.0609(6) 0.0068(4) 0.0070(4) 0.0032(4)
S1 0.0299(4) 0.0380(5) 0.0377(4) -0.0016(4) 0.0006(3) -0.0056(4)
S2 0.0382(4) 0.0424(5) 0.0375(4) -0.0030(4) 0.0092(4) -0.0081(4)
S3 0.0321(4) 0.0354(5) 0.0462(5) 0.0053(4) 0.0002(4) -0.0011(4)
O1 0.0402(13) 0.0604(17) 0.0446(14) -0.0133(12) 0.0070(11) -0.0123(12)
O2 0.0349(13) 0.0688(19) 0.0564(16) -0.0083(14) 0.0119(12) -0.0091(13)
O3 0.0466(15) 0.0401(15) 0.0810(19) 0.0170(14) -0.0006(14) -0.0045(12)
N1 0.0308(14) 0.0365(16) 0.0391(15) 0.0011(12) 0.0042(12) -0.0094(13)
N2 0.0328(14) 0.0388(16) 0.0385(15) 0.0013(12) 0.0038(12) -0.0081(13)
N3 0.0383(15) 0.0391(16) 0.0342(14) 0.0014(12) 0.0020(12) -0.0070(13)
C4 0.0344(17) 0.0330(18) 0.0389(18) 0.0003(15) -0.0009(14) -0.0047(15)
C5 0.046(2) 0.048(2) 0.050(2) -0.0056(18) 0.0016(17) -0.0188(18)
C11 0.0402(19) 0.046(2) 0.0394(19) -0.0013(16) 0.0058(15) -0.0083(17)
C12 0.0364(18) 0.044(2) 0.0405(18) 0.0022(16) 0.0084(15) -0.0010(16)
C13 0.051(2) 0.067(3) 0.042(2) 0.0076(19) 0.0106(18) -0.004(2)
C14 0.058(2) 0.062(3) 0.053(2) 0.016(2) 0.021(2) -0.001(2)
C15 0.053(2) 0.049(2) 0.069(3) 0.014(2) 0.023(2) -0.011(2)
C16 0.046(2) 0.047(2) 0.056(2) 0.0046(18) 0.0082(18) -0.0156(19)
C17 0.0347(17) 0.0356(18) 0.0437(19) 0.0079(15) 0.0098(15) 0.0002(15)
C21 0.041(2) 0.058(3) 0.060(2) 0.006(2) -0.0133(18) 0.0001(19)
C22 0.045(2) 0.045(2) 0.048(2) 0.0002(17) 0.0002(17) -0.0148(18)
C23 0.087(3) 0.065(3) 0.050(2) 0.019(2) 0.021(2) -0.005(3)
C24 0.059(2) 0.064(3) 0.053(2) -0.026(2) 0.015(2) -0.011(2)
C25 0.056(2) 0.061(3) 0.071(3) 0.004(2) 0.020(2) 0.021(2)
C26 0.044(2) 0.056(3) 0.080(3) 0.008(2) -0.018(2) 0.003(2)
S4 0.0526(6) 0.0585(7) 0.0517(6) 0.0053(5) 0.0053(5) -0.0030(5)
F1 0.089(2) 0.080(2) 0.127(3) 0.0128(19) 0.0530(19) 0.0154(18)
F2 0.172(4) 0.091(3) 0.252(5) -0.044(3) 0.109(4) -0.070(3)
F3 0.178(4) 0.202(5) 0.095(3) 0.084(3) 0.045(3) 0.071(4)
O4 0.098(3) 0.238(6) 0.058(2) 0.053(3) 0.002(2) 0.034(3)
O5 0.084(3) 0.077(3) 0.190(5) -0.048(3) 0.013(3) -0.031(2)
O6 0.086(2) 0.080(3) 0.095(3) -0.015(2) 0.032(2) 0.013(2)
C1 0.080(3) 0.064(3) 0.070(3) 0.008(3) 0.018(3) 0.006(3)

loop_
_atom_type_symbol
_atom_type_description
_atom_type_scat_dispersion_real
_atom_type_scat_dispersion_imag
_atom_type_scat_source
C C 0.0033 0.0016 'International Tables Vol C Tables 4.2.6.8 and 6.1.1.4'
H H 0.0000 0.0000 'International Tables Vol C Tables 4.2.6.8 and 6.1.1.4'
Cl Cl 0.1484 0.1585 'International Tables Vol C Tables 4.2.6.8 and 6.1.1.4'
F F 0.0171 0.0103 'International Tables Vol C Tables 4.2.6.8 and 6.1.1.4'
N N 0.0061 0.0033 'International Tables Vol C Tables 4.2.6.8 and 6.1.1.4'
O O 0.0106 0.0060 'International Tables Vol C Tables 4.2.6.8 and 6.1.1.4'
Ru Ru -1.2594 0.8363 'International Tables Vol C Tables 4.2.6.8 and 6.1.1.4'
S S 0.1246 0.1234 'International Tables Vol C Tables 4.2.6.8 and 6.1.1.4'

loop_
_exptl_crystal_face_index_h
_exptl_crystal_face_index_k
_exptl_crystal_face_index_l
_exptl_crystal_face_perp_dist
_exptl_oxdiff_crystal_face_indexfrac_h
_exptl_oxdiff_crystal_face_indexfrac_k
_exptl_oxdiff_crystal_face_indexfrac_l
_exptl_oxdiff_crystal_face_x
_exptl_oxdiff_crystal_face_y
_exptl_oxdiff_crystal_face_z
0 2 -5 0.0261 -0.0277 2.0759 -5.0038 0.0910 -0.0370 -0.1585
0 -2 5 0.0261 0.0277 -2.0759 5.0038 -0.0910 0.0370 0.1585
5 1 0 0.1111 5.0060 1.0050 -0.0026 0.3242 -0.1900 0.2262
-5 -1 0 0.0881 -5.0060 -1.0050 0.0026 -0.3242 0.1900 -0.2262
0 3 5 0.0267 0.0168 2.9230 4.9980 0.1142 0.1786 0.0477
0 -3 -5 0.0427 -0.0168 -2.9230 -4.9980 -0.1142 -0.1786 -0.0477

loop_
_geom_angle_atom_site_label_1
_geom_angle_atom_site_label_2
_geom_angle_atom_site_label_3
_geom_angle
_geom_angle_site_symmetry_1
_geom_angle_site_symmetry_3
_geom_angle_publ_flag
S1 Ru1 Cl1 94.22(5) . . ?
S1 Ru1 S2 91.88(5) . . ?
S2 Ru1 Cl1 83.78(4) . . ?
S3 Ru1 Cl1 177.22(3) . . ?
S3 Ru1 S1 87.67(5) . . ?
S3 Ru1 S2 98.21(4) . . ?
N1 Ru1 Cl1 83.83(9) . . ?
N1 Ru1 S1 93.50(8) . . ?
N1 Ru1 S2 166.82(8) . . ?
N1 Ru1 S3 94.03(9) . . ?
N3 Ru1 Cl1 84.86(9) . . ?
N3 Ru1 S1 169.12(8) . . ?
N3 Ru1 S2 98.79(9) . . ?
N3 Ru1 S3 92.90(9) . . ?
N3 Ru1 N1 75.62(11) . . ?
O1 S1 Ru1 111.97(11) . . ?
O1 S1 C21 107.85(18) . . ?
O1 S1 C22 106.13(17) . . ?
C21 S1 Ru1 112.52(15) . . ?
C21 S1 C22 100.31(19) . . ?
C22 S1 Ru1 117.09(13) . . ?
O2 S2 Ru1 114.04(12) . . ?
O2 S2 C23 105.3(2) . . ?
O2 S2 C24 106.39(19) . . ?
C23 S2 Ru1 118.68(16) . . ?
C24 S2 Ru1 110.82(14) . . ?
C24 S2 C23 100.1(2) . . ?
O3 S3 Ru1 117.88(12) . . ?
O3 S3 C25 106.7(2) . . ?
O3 S3 C26 106.13(19) . . ?
C25 S3 Ru1 111.47(15) . . ?
C26 S3 Ru1 113.58(15) . . ?
C26 S3 C25 99.3(2) . . ?
N2 N1 Ru1 113.0(2) . . ?
C11 N1 Ru1 138.6(2) . . ?
C11 N1 N2 106.7(3) . . ?
N1 N2 C17 110.0(3) . . ?
C4 N2 N1 115.9(3) . . ?
C4 N2 C17 134.0(3) . . ?
Ru1 N3 H3 120.6 . . ?
C4 N3 Ru1 118.7(2) . . ?
C4 N3 H3 120.6 . . ?
N2 C4 C5 118.4(3) . . ?
N3 C4 N2 115.8(3) . . ?
N3 C4 C5 125.8(3) . . ?
C4 C5 H5A 109.5 . . ?
C4 C5 H5B 109.5 . . ?
C4 C5 H5C 109.5 . . ?
H5A C5 H5B 109.5 . . ?
H5A C5 H5C 109.5 . . ?
H5B C5 H5C 109.5 . . ?
N1 C11 H11 124.0 . . ?
N1 C11 C12 111.9(3) . . ?
C12 C11 H11 124.0 . . ?
C13 C12 C11 134.2(4) . . ?
C17 C12 C11 105.7(3) . . ?
C17 C12 C13 119.9(3) . . ?
C12 C13 H13 120.9 . . ?
C14 C13 C12 118.2(4) . . ?
C14 C13 H13 120.9 . . ?
C13 C14 H14 119.4 . . ?
C15 C14 C13 121.3(4) . . ?
C15 C14 H14 119.4 . . ?
C14 C15 H15 118.9 . . ?
C14 C15 C16 122.2(4) . . ?
C16 C15 H15 118.9 . . ?
C15 C16 H16 121.6 . . ?
C15 C16 C17 116.8(4) . . ?
C17 C16 H16 121.6 . . ?
C12 C17 N2 105.7(3) . . ?
C12 C17 C16 121.5(3) . . ?
C16 C17 N2 132.8(3) . . ?
S1 C21 H21A 109.5 . . ?
S1 C21 H21B 109.5 . . ?
S1 C21 H21C 109.5 . . ?
H21A C21 H21B 109.5 . . ?
H21A C21 H21C 109.5 . . ?
H21B C21 H21C 109.5 . . ?
S1 C22 H22A 109.5 . . ?
S1 C22 H22B 109.5 . . ?
S1 C22 H22C 109.5 . . ?
H22A C22 H22B 109.5 . . ?
H22A C22 H22C 109.5 . . ?
H22B C22 H22C 109.5 . . ?
S2 C23 H23A 109.5 . . ?
S2 C23 H23B 109.5 . . ?
S2 C23 H23C 109.5 . . ?
H23A C23 H23B 109.5 . . ?
H23A C23 H23C 109.5 . . ?
H23B C23 H23C 109.5 . . ?
S2 C24 H24A 109.5 . . ?
S2 C24 H24B 109.5 . . ?
S2 C24 H24C 109.5 . . ?
H24A C24 H24B 109.5 . . ?
H24A C24 H24C 109.5 . . ?
H24B C24 H24C 109.5 . . ?
S3 C25 H25A 109.5 . . ?
S3 C25 H25B 109.5 . . ?
S3 C25 H25C 109.5 . . ?
H25A C25 H25B 109.5 . . ?
H25A C25 H25C 109.5 . . ?
H25B C25 H25C 109.5 . . ?
S3 C26 H26A 109.5 . . ?
S3 C26 H26B 109.5 . . ?
S3 C26 H26C 109.5 . . ?
H26A C26 H26B 109.5 . . ?
H26A C26 H26C 109.5 . . ?
H26B C26 H26C 109.5 . . ?
O4 S4 O5 112.5(3) . . ?
O4 S4 O6 119.2(3) . . ?
O4 S4 C1 103.2(3) . . ?
O5 S4 C1 100.2(3) . . ?
O6 S4 O5 113.5(2) . . ?
O6 S4 C1 105.4(2) . . ?
F1 C1 S4 114.0(4) . . ?
F1 C1 F2 106.3(5) . . ?
F2 C1 S4 108.8(4) . . ?
F3 C1 S4 115.5(4) . . ?
F3 C1 F1 108.2(5) . . ?
F3 C1 F2 103.2(5) . . ?

loop_
_geom_bond_atom_site_label_1
_geom_bond_atom_site_label_2
_geom_bond_distance
_geom_bond_site_symmetry_2
_geom_bond_publ_flag
Ru1 Cl1 2.4295(15) . ?
Ru1 S1 2.2811(14) . ?
Ru1 S2 2.3073(15) . ?
Ru1 S3 2.2716(14) . ?
Ru1 N1 2.096(3) . ?
Ru1 N3 2.065(3) . ?
S1 O1 1.488(3) . ?
S1 C21 1.772(4) . ?
S1 C22 1.784(4) . ?
S2 O2 1.461(3) . ?
S2 C23 1.789(4) . ?
S2 C24 1.774(4) . ?
S3 O3 1.478(3) . ?
S3 C25 1.779(4) . ?
S3 C26 1.755(4) . ?
N1 N2 1.387(4) . ?
N1 C11 1.295(4) . ?
N2 C4 1.385(4) . ?
N2 C17 1.405(4) . ?
N3 H3 0.8600 . ?
N3 C4 1.279(4) . ?
C4 C5 1.477(5) . ?
C5 H5A 0.9600 . ?
C5 H5B 0.9600 . ?
C5 H5C 0.9600 . ?
C11 H11 0.9300 . ?
C11 C12 1.425(5) . ?
C12 C13 1.398(5) . ?
C12 C17 1.386(5) . ?
C13 H13 0.9300 . ?
C13 C14 1.369(6) . ?
C14 H14 0.9300 . ?
C14 C15 1.368(6) . ?
C15 H15 0.9300 . ?
C15 C16 1.378(5) . ?
C16 H16 0.9300 . ?
C16 C17 1.392(5) . ?
C21 H21A 0.9600 . ?
C21 H21B 0.9600 . ?
C21 H21C 0.9600 . ?
C22 H22A 0.9600 . ?
C22 H22B 0.9600 . ?
C22 H22C 0.9600 . ?
C23 H23A 0.9600 . ?
C23 H23B 0.9600 . ?
C23 H23C 0.9600 . ?
C24 H24A 0.9600 . ?
C24 H24B 0.9600 . ?
C24 H24C 0.9600 . ?
C25 H25A 0.9600 . ?
C25 H25B 0.9600 . ?
C25 H25C 0.9600 . ?
C26 H26A 0.9600 . ?
C26 H26B 0.9600 . ?
C26 H26C 0.9600 . ?
S4 O4 1.376(4) . ?
S4 O5 1.438(4) . ?
S4 O6 1.413(3) . ?
S4 C1 1.777(5) . ?
F1 C1 1.312(6) . ?
F2 C1 1.349(6) . ?
F3 C1 1.253(6) . ?
